data_4114451
loop_
_publ_author_name
'Stephen H. K. Ng'
'Craig S. Adams'
'Trevor W. Hayton'
'Peter Legzdins'
'Brian O. Patrick'

_publ_section_title
;
 Thermal Activation of Hydrocarbon C-H Bonds Initiated by a Tungsten Allyl
 Complex
;
_journal_name_full 'Journal of the American Chemical Society'
_journal_page_first 15210
_journal_page_last 15223
_journal_paper_doi 10.1021/ja037076q
_journal_volume 125
_journal_year 2003
_chemical_formula_sum 'C21 H33 N O W'
_chemical_formula_weight 499.33
_chemical_name_systematic
;
 ?
;
_space_group_IT_number 19
_symmetry_cell_setting orthorhombic
_symmetry_space_group_name_Hall 'P 2ac 2ab'
_symmetry_space_group_name_H-M 'P 21 21 21'
_atom_sites_solution_hydrogens geom
_atom_sites_solution_primary direct
_atom_sites_solution_secondary difmap
_audit_creation_method SHELXL-97
_cell_angle_alpha 90.00
_cell_angle_beta 90.00
_cell_angle_gamma 90.00
_cell_formula_units_Z 4
_cell_length_a 8.2431(7)
_cell_length_b 9.2094(9)
_cell_length_c 26.517(3)
_cell_measurement_temperature 293(2)
_cell_volume 2013.0(3)
_computing_structure_refinement 'SHELXL-97 (Sheldrick, 1997)'
_diffrn_ambient_temperature 173(2)
_diffrn_measured_fraction_theta_full 0.890
_diffrn_measured_fraction_theta_max 0.890
_diffrn_radiation_monochromator graphite
_diffrn_radiation_source 'fine-focus sealed tube'
_diffrn_radiation_type MoK\a
_diffrn_radiation_wavelength 0.71073
_diffrn_reflns_av_R_equivalents 0.0000
_diffrn_reflns_av_sigmaI/netI 0.0596
_diffrn_reflns_limit_h_max 8
_diffrn_reflns_limit_h_min -10
_diffrn_reflns_limit_k_max 11
_diffrn_reflns_limit_k_min -10
_diffrn_reflns_limit_l_max 32
_diffrn_reflns_limit_l_min -31
_diffrn_reflns_number 4239
_diffrn_reflns_theta_full 27.87
_diffrn_reflns_theta_max 27.87
_diffrn_reflns_theta_min 2.34
_exptl_absorpt_coefficient_mu 5.745
_exptl_crystal_colour yellow
_exptl_crystal_density_diffrn 1.648
_exptl_crystal_description block
_exptl_crystal_F_000 992
_exptl_crystal_size_max 0.40
_exptl_crystal_size_mid 0.20
_exptl_crystal_size_min 0.10
_refine_diff_density_max 0.923
_refine_diff_density_min -1.022
_refine_diff_density_rms 0.117
_refine_ls_abs_structure_details 'Flack H D (1983), Acta Cryst. A39, 876-881'
_refine_ls_abs_structure_Flack -0.006(11)
_refine_ls_extinction_method none
_refine_ls_goodness_of_fit_ref 0.882
_refine_ls_hydrogen_treatment mixed
_refine_ls_matrix_type full
_refine_ls_number_parameters 236
_refine_ls_number_reflns 4239
_refine_ls_number_restraints 0
_refine_ls_restrained_S_all 0.882
_refine_ls_R_factor_all 0.0297
_refine_ls_R_factor_gt 0.0246
_refine_ls_shift/su_max 0.002
_refine_ls_shift/su_mean 0.000
_refine_ls_structure_factor_coef Fsqd
_refine_ls_weighting_details 'calc w=1/[\s^2^(Fo^2^)+(0.0000P)^2^+0.0000P] where P=(Fo^2^+2Fc^2^)/3'
_refine_ls_weighting_scheme calc
_refine_ls_wR_factor_gt 0.0474
_refine_ls_wR_factor_ref 0.0487
_reflns_number_gt 3863
_reflns_number_total 4239
_reflns_threshold_expression >2sigma(I)
_cod_data_source_file ja037076qsi20030704_013144.cif
_cod_data_source_block complex18
_cod_database_code 4114451

loop_
_symmetry_equiv_pos_as_xyz
'x, y, z'
'-x+1/2, -y, z+1/2'
'x+1/2, -y+1/2, -z'
'-x, y+1/2, -z+1/2'

loop_
_atom_site_label
_atom_site_type_symbol
_atom_site_fract_x
_atom_site_fract_y
_atom_site_fract_z
_atom_site_U_iso_or_equiv
_atom_site_adp_type
_atom_site_occupancy
_atom_site_symmetry_multiplicity
_atom_site_calc_flag
_atom_site_refinement_flags
W1 W 0.35326(2) 0.14441(2) 0.865239(9) 0.01572(5) Uani 1 1 d .
O2 O 0.4012(4) -0.1489(5) 0.81999(16) 0.0419(11) Uani 1 1 d .
N1 N 0.3745(6) -0.0368(5) 0.84358(17) 0.0226(11) Uani 1 1 d .
C2 C 0.3806(6) 0.2284(6) 0.78276(19) 0.0193(12) Uani 1 1 d .
C13 C 0.2875(6) 0.1090(5) 0.95282(19) 0.0159(12) Uani 1 1 d .
C7 C 0.3423(7) 0.1340(7) 0.73833(19) 0.0360(14) Uani 1 1 d .
H7B H 0.3926 0.1735 0.7087 0.054 Uiso 1 1 calc R
H7A H 0.2269 0.1303 0.7335 0.054 Uiso 1 1 calc R
H7C H 0.3828 0.0378 0.7443 0.054 Uiso 1 1 calc R
C4 C 0.5248(5) 0.3428(7) 0.84617(19) 0.0203(11) Uani 1 1 d .
C9 C 0.6649(8) 0.3948(7) 0.8777(2) 0.0411(17) Uani 1 1 d .
H9A H 0.7283 0.4629 0.8586 0.062 Uiso 1 1 calc R
H9B H 0.7314 0.3136 0.8870 0.062 Uiso 1 1 calc R
H9C H 0.6244 0.4412 0.9076 0.062 Uiso 1 1 calc R
C3 C 0.5328(5) 0.2364(6) 0.80664(19) 0.0161(11) Uani 1 1 d .
C20 C -0.1719(6) -0.0916(6) 0.9570(2) 0.0289(14) Uani 1 1 d .
H20A H -0.2360 -0.1087 0.9870 0.035 Uiso 1 1 calc R
H20B H -0.1768 0.0113 0.9493 0.035 Uiso 1 1 calc R
C1 C 0.2774(6) 0.3285(6) 0.8078(2) 0.0261(14) Uani 1 1 d .
C19 C -0.2428(6) -0.1776(6) 0.9133(2) 0.0325(16) Uani 1 1 d .
H19B H -0.2691 -0.2749 0.9246 0.039 Uiso 1 1 calc R
H19A H -0.3423 -0.1316 0.9020 0.039 Uiso 1 1 calc R
C8 C 0.6803(5) 0.1548(8) 0.7898(2) 0.0331(14) Uani 1 1 d .
H8A H 0.6495 0.0587 0.7795 0.050 Uiso 1 1 calc R
H8C H 0.7563 0.1488 0.8171 0.050 Uiso 1 1 calc R
H8B H 0.7294 0.2046 0.7619 0.050 Uiso 1 1 calc R
C15 C 0.3834(6) 0.0053(6) 0.9853(2) 0.0271(13) Uani 1 1 d .
H15B H 0.3221 -0.0179 1.0150 0.041 Uiso 1 1 calc R
H16C H 0.4841 0.0498 0.9948 0.041 Uiso 1 1 calc R
H15A H 0.4049 -0.0820 0.9666 0.041 Uiso 1 1 calc R
C21 C 0.0042(6) -0.1352(8) 0.9669(2) 0.0269(12) Uani 1 1 d .
H21A H 0.0082 -0.2377 0.9751 0.032 Uiso 1 1 calc R
H21B H 0.0444 -0.0815 0.9958 0.032 Uiso 1 1 calc R
C12 C 0.1609(6) 0.0572(5) 0.92220(19) 0.0152(10) Uani 1 1 d .
C18 C -0.1272(7) -0.1857(6) 0.8707(2) 0.0316(13) Uani 1 1 d .
H18A H -0.1670 -0.2169 0.8398 0.038 Uiso 1 1 calc R
C10 C 0.3092(8) 0.5272(7) 0.8775(3) 0.054(2) Uani 1 1 d .
H10B H 0.3651 0.5285 0.9093 0.080 Uiso 1 1 calc R
H10C H 0.1947 0.5187 0.8833 0.080 Uiso 1 1 calc R
H10A H 0.3312 0.6157 0.8596 0.080 Uiso 1 1 calc R
C17 C 0.0290(6) -0.1520(7) 0.8734(2) 0.0267(12) Uani 1 1 d .
H17A H 0.0898 -0.1570 0.8439 0.032 Uiso 1 1 calc R
C14 C 0.2848(7) 0.2588(6) 0.9758(2) 0.0301(14) Uani 1 1 d .
H14A H 0.2158 0.3208 0.9561 0.045 Uiso 1 1 calc R
H14B H 0.3928 0.2978 0.9762 0.045 Uiso 1 1 calc R
H14C H 0.2441 0.2533 1.0096 0.045 Uiso 1 1 calc R
C16 C 0.1151(6) -0.1059(6) 0.9214(2) 0.0230(14) Uani 1 1 d .
H16A H 0.2143 -0.1637 0.9251 0.028 Uiso 1 1 calc R
C5 C 0.3669(7) 0.3999(5) 0.8468(2) 0.0257(13) Uani 1 1 d .
C6 C 0.1047(6) 0.3643(9) 0.7905(3) 0.0487(19) Uani 1 1 d .
H6C H 0.0463 0.4087 0.8178 0.073 Uiso 1 1 calc R
H6A H 0.0506 0.2766 0.7805 0.073 Uiso 1 1 calc R
H6B H 0.1089 0.4300 0.7625 0.073 Uiso 1 1 calc R
C11 C 0.0893(6) 0.1535(7) 0.8861(2) 0.0191(11) Uani 1 1 d .
H22 H 0.534(6) 0.143(7) 0.895(2) 0.034(15) Uiso 1 1 d .
H11A H -0.009(5) 0.135(6) 0.864(2) 0.011(11) Uiso 1 1 d .
H11B H 0.068(6) 0.234(6) 0.895(2) 0.012(14) Uiso 1 1 d .

loop_
_atom_site_aniso_label
_atom_site_aniso_U_11
_atom_site_aniso_U_22
_atom_site_aniso_U_33
_atom_site_aniso_U_23
_atom_site_aniso_U_13
_atom_site_aniso_U_12
W1 0.01638(8) 0.01372(9) 0.01705(9) 0.00441(11) 0.00318(10) 0.00200(10)
O2 0.057(3) 0.017(2) 0.052(3) -0.012(3) 0.019(2) 0.000(2)
N1 0.027(3) 0.018(3) 0.023(2) 0.005(2) 0.009(2) 0.001(2)
C2 0.016(3) 0.027(3) 0.015(3) 0.015(2) 0.0007(19) -0.008(2)
C13 0.019(2) 0.015(3) 0.014(3) 0.002(2) 0.0020(18) 0.0020(18)
C7 0.038(3) 0.047(4) 0.023(3) 0.004(3) -0.007(3) -0.014(4)
C4 0.024(2) 0.019(3) 0.019(3) 0.010(3) 0.0015(18) -0.002(2)
C9 0.053(4) 0.037(4) 0.033(4) 0.003(3) -0.010(3) -0.021(3)
C3 0.012(2) 0.024(3) 0.012(3) 0.006(2) 0.0007(18) -0.003(2)
C20 0.023(3) 0.029(3) 0.035(4) -0.003(3) 0.008(2) -0.006(2)
C1 0.019(2) 0.022(4) 0.038(4) 0.023(3) 0.006(2) 0.005(2)
C19 0.023(3) 0.027(4) 0.047(4) 0.000(3) -0.005(3) -0.001(2)
C8 0.023(3) 0.035(4) 0.041(4) 0.003(4) 0.004(2) 0.002(3)
C15 0.028(3) 0.027(3) 0.026(3) 0.003(3) -0.003(2) 0.000(2)
C21 0.033(3) 0.028(3) 0.019(3) 0.012(3) 0.000(2) -0.009(3)
C12 0.011(2) 0.016(3) 0.019(3) 0.004(2) 0.002(2) -0.001(2)
C18 0.042(3) 0.025(3) 0.028(3) -0.011(3) -0.002(3) -0.010(2)
C10 0.073(6) 0.021(4) 0.066(6) 0.009(3) 0.034(4) 0.014(3)
C17 0.033(3) 0.026(3) 0.021(3) -0.013(3) 0.004(2) -0.006(3)
C14 0.037(3) 0.024(3) 0.028(4) -0.004(3) 0.001(3) -0.011(3)
C16 0.010(3) 0.020(3) 0.038(4) 0.015(2) -0.0061(19) -0.0049(18)
C5 0.034(3) 0.016(3) 0.027(3) 0.013(2) 0.012(3) 0.000(2)
C6 0.026(3) 0.056(5) 0.065(5) 0.040(5) 0.007(3) 0.007(3)
C11 0.019(2) 0.013(3) 0.025(3) 0.000(3) 0.0036(19) 0.007(2)

loop_
_atom_type_symbol
_atom_type_description
_atom_type_scat_dispersion_real
_atom_type_scat_dispersion_imag
_atom_type_scat_source
C C 0.0033 0.0016 'International Tables Vol C Tables 4.2.6.8 and 6.1.1.4'
H H 0.0000 0.0000 'International Tables Vol C Tables 4.2.6.8 and 6.1.1.4'
N N 0.0061 0.0033 'International Tables Vol C Tables 4.2.6.8 and 6.1.1.4'
O O 0.0106 0.0060 'International Tables Vol C Tables 4.2.6.8 and 6.1.1.4'
W W -0.8490 6.8722 'International Tables Vol C Tables 4.2.6.8 and 6.1.1.4'

loop_
_geom_angle_atom_site_label_1
_geom_angle_atom_site_label_2
_geom_angle_atom_site_label_3
_geom_angle
N1 W1 C11 102.1(2)
N1 W1 C3 93.7(2)
C11 W1 C3 140.65(19)
N1 W1 C2 89.9(2)
C11 W1 C2 108.19(18)
C3 W1 C2 35.32(16)
N1 W1 C12 87.28(18)
C11 W1 C12 36.41(19)
C3 W1 C12 177.04(19)
C2 W1 C12 141.97(17)
N1 W1 C1 119.5(2)
C11 W1 C1 82.85(19)
C3 W1 C1 58.14(17)
C2 W1 C1 35.18(18)
C12 W1 C1 118.99(18)
N1 W1 C4 126.8(2)
C11 W1 C4 127.1(2)
C3 W1 C4 35.77(18)
C2 W1 C4 59.00(17)
C12 W1 C4 144.20(18)
C1 W1 C4 57.73(18)
N1 W1 C5 148.2(2)
C11 W1 C5 93.4(2)
C3 W1 C5 58.25(19)
C2 W1 C5 58.65(19)
C12 W1 C5 120.03(18)
C1 W1 C5 34.9(2)
C4 W1 C5 34.22(18)
N1 W1 C13 101.96(18)
C11 W1 C13 63.23(18)
C3 W1 C13 147.56(17)
C2 W1 C13 166.43(17)
C12 W1 C13 34.47(16)
C1 W1 C13 131.26(18)
C4 W1 C13 116.47(18)
C5 W1 C13 109.85(18)
O2 N1 W1 167.0(4)
C3 C2 C1 106.9(5)
C3 C2 C7 124.9(5)
C1 C2 C7 128.2(5)
C3 C2 W1 71.4(3)
C1 C2 W1 73.7(3)
C7 C2 W1 121.7(4)
C12 C13 C14 122.2(4)
C12 C13 C15 120.2(5)
C14 C13 C15 110.9(5)
C12 C13 W1 69.9(3)
C14 C13 W1 105.6(3)
C15 C13 W1 121.2(3)
C5 C4 C3 107.9(5)
C5 C4 C9 125.9(6)
C3 C4 C9 126.0(5)
C5 C4 W1 74.5(3)
C3 C4 W1 69.9(3)
C9 C4 W1 125.9(4)
C2 C3 C4 108.8(4)
C2 C3 C8 124.2(5)
C4 C3 C8 126.7(4)
C2 C3 W1 73.3(3)
C4 C3 W1 74.3(3)
C8 C3 W1 122.5(4)
C19 C20 C21 111.1(5)
C2 C1 C5 109.1(5)
C2 C1 C6 123.9(6)
C5 C1 C6 126.6(6)
C2 C1 W1 71.2(3)
C5 C1 W1 74.2(3)
C6 C1 W1 126.4(4)
C18 C19 C20 111.1(5)
C20 C21 C16 112.6(4)
C13 C12 C11 118.8(5)
C13 C12 C16 121.2(4)
C11 C12 C16 119.4(5)
C13 C12 W1 75.7(3)
C11 C12 W1 68.5(3)
C16 C12 W1 119.4(3)
C17 C18 C19 125.0(6)
C18 C17 C16 124.3(5)
C17 C16 C21 109.3(4)
C17 C16 C12 113.4(4)
C21 C16 C12 107.7(5)
C4 C5 C1 107.3(5)
C4 C5 C10 126.2(6)
C1 C5 C10 126.0(6)
C4 C5 W1 71.3(3)
C1 C5 W1 70.9(3)
C10 C5 W1 129.5(4)
C12 C11 W1 75.1(3)

loop_
_geom_bond_atom_site_label_1
_geom_bond_atom_site_label_2
_geom_bond_distance
W1 N1 1.774(5)
W1 C11 2.247(5)
W1 C3 2.307(5)
W1 C2 2.331(5)
W1 C12 2.333(5)
W1 C1 2.363(5)
W1 C4 2.365(5)
W1 C5 2.406(5)
W1 C13 2.407(5)
O2 N1 1.227(6)
C2 C3 1.407(6)
C2 C1 1.419(7)
C2 C7 1.498(7)
C13 C12 1.406(7)
C13 C14 1.508(7)
C13 C15 1.509(7)
C4 C5 1.404(7)
C4 C3 1.436(8)
C4 C9 1.504(7)
C3 C8 1.497(7)
C20 C19 1.519(8)
C20 C21 1.529(7)
C1 C5 1.429(8)
C1 C6 1.531(7)
C19 C18 1.479(8)
C21 C16 1.538(7)
C12 C11 1.433(7)
C12 C16 1.548(7)
C18 C17 1.326(7)
C10 C5 1.505(8)
C17 C16 1.517(7)
